data_4505417
loop_
_publ_author_name
'Ma, Bao-Qing'
'Coppens, Philip'

_publ_section_title
;
 Variable Conformation of Benzophenone in a Series of Resorcinarene-Based
 Supramolecular Frameworks
;
_journal_issue 6
_journal_name_full 'Crystal Growth &amp; Design'
_journal_page_first 1377
_journal_paper_doi 10.1021/cg0499562
_journal_volume 4
_journal_year 2004
_chemical_formula_sum 'C75 H70 N6 O11'
_chemical_formula_weight 1231.37
_chemical_name_systematic
; 
 ? 
;
_space_group_IT_number 1
_symmetry_cell_setting triclinic
_symmetry_space_group_name_Hall 'P 1'
_symmetry_space_group_name_H-M 'P 1'
_atom_sites_solution_hydrogens geom
_atom_sites_solution_primary direct
_atom_sites_solution_secondary difmap
_audit_creation_method SHELXL-97
_cell_angle_alpha 82.333(5)
_cell_angle_beta 74.456(4)
_cell_angle_gamma 80.836(3)
_cell_formula_units_Z 1
_cell_length_a 9.9541(14)
_cell_length_b 11.5239(16)
_cell_length_c 14.3145(14)
_cell_measurement_temperature 90(1)
_cell_volume 1554.6(3)
_computing_cell_refinement SMART
_computing_data_collection 'SMART 1000 CCD'
_computing_data_reduction SAINT
_computing_molecular_graphics 'SIEMENS SHELXTL-90'
_computing_publication_material 'SIEMENS SHELXTL-97'
_computing_structure_refinement 'SHELXL-97 (Sheldrick, 1997)'
_computing_structure_solution 'SHELXS-97 (Sheldrick, 1990)'
_diffrn_ambient_temperature 90(1)
_diffrn_measured_fraction_theta_full 0.850
_diffrn_measured_fraction_theta_max 0.850
_diffrn_measurement_device_type 'SMART 1000 CCD'
_diffrn_radiation_monochromator graphite
_diffrn_radiation_source 'fine-focus sealed tube'
_diffrn_radiation_type MoK\a
_diffrn_radiation_wavelength 0.71073
_diffrn_reflns_av_R_equivalents 0.0474
_diffrn_reflns_av_sigmaI/netI 0.1479
_diffrn_reflns_limit_h_max 13
_diffrn_reflns_limit_h_min -13
_diffrn_reflns_limit_k_max 14
_diffrn_reflns_limit_k_min -15
_diffrn_reflns_limit_l_max 19
_diffrn_reflns_limit_l_min -19
_diffrn_reflns_number 15198
_diffrn_reflns_theta_full 29.13
_diffrn_reflns_theta_max 29.13
_diffrn_reflns_theta_min 1.48
_exptl_absorpt_coefficient_mu 0.089
_exptl_crystal_density_diffrn 1.315
_exptl_crystal_density_method 'not measured'
_exptl_crystal_F_000 650
_exptl_crystal_size_max 0.32
_exptl_crystal_size_mid 0.12
_exptl_crystal_size_min 0.10
_refine_diff_density_max 0.321
_refine_diff_density_min -0.239
_refine_diff_density_rms 0.053
_refine_ls_abs_structure_details 'Flack H D (1983), Acta Cryst. A39, 876-881'
_refine_ls_abs_structure_Flack 0.00
_refine_ls_extinction_coef 0.0061(6)
_refine_ls_extinction_expression Fc^*^=kFc[1+0.001xFc^2^\l^3^/sin(2\q)]^-1/4^
_refine_ls_extinction_method SHELXL
_refine_ls_goodness_of_fit_ref 0.839
_refine_ls_hydrogen_treatment mixed
_refine_ls_matrix_type full
_refine_ls_number_parameters 1011
_refine_ls_number_reflns 12553
_refine_ls_number_restraints 3
_refine_ls_restrained_S_all 0.839
_refine_ls_R_factor_all 0.1220
_refine_ls_R_factor_gt 0.0532
_refine_ls_shift/su_max 0.002
_refine_ls_shift/su_mean 0.000
_refine_ls_structure_factor_coef Fsqd
_refine_ls_weighting_details 'calc w=1/[\s^2^(Fo^2^)+(0.0317P)^2^+0.0000P] where P=(Fo^2^+2Fc^2^)/3'
_refine_ls_weighting_scheme calc
_refine_ls_wR_factor_gt 0.0956
_refine_ls_wR_factor_ref 0.1149
_reflns_number_gt 6351
_reflns_number_total 12553
_reflns_threshold_expression >2sigma(I)
_cod_data_source_file cg0499562si20040122_042030.cif
_cod_data_source_block p1
_cod_original_sg_symbol_H-M P1
_cod_database_code 4505417

loop_
_symmetry_equiv_pos_as_xyz
'x, y, z'

loop_
_atom_site_label
_atom_site_type_symbol
_atom_site_fract_x
_atom_site_fract_y
_atom_site_fract_z
_atom_site_U_iso_or_equiv
_atom_site_adp_type
_atom_site_occupancy
_atom_site_symmetry_multiplicity
_atom_site_calc_flag
_atom_site_refinement_flags
O1 O -0.2016(4) 1.1492(3) -0.2162(3) 0.0239(10) Uani 1 1 d .
O2 O 0.0655(4) 0.7678(3) -0.2799(3) 0.0300(10) Uani 1 1 d .
O3 O 0.4406(4) 0.5895(3) -0.2128(3) 0.0265(10) Uani 1 1 d .
O4 O 0.2187(4) 0.4237(3) 0.1077(3) 0.0351(11) Uani 1 1 d .
O5 O 0.2080(4) 0.6938(3) 0.2394(3) 0.0305(11) Uani 1 1 d .
O6 O -0.0711(4) 1.0661(3) 0.3085(3) 0.0286(10) Uani 1 1 d .
O7 O -0.4360(4) 1.2444(3) 0.2448(3) 0.0315(11) Uani 1 1 d .
O8 O -0.1991(4) 1.4117(3) -0.0686(3) 0.0332(11) Uani 1 1 d .
O9 O -0.3536(4) 1.3984(4) -0.2032(3) 0.0416(12) Uani 1 1 d .
O10 O -0.6278(4) 1.4328(4) 0.2459(4) 0.0431(12) Uani 1 1 d .
O11 O 0.1208(4) 1.3895(4) -0.6166(3) 0.0651(11) Uani 1 1 d .
C1 C -0.0913(5) 1.0634(5) -0.2065(4) 0.0179(13) Uani 1 1 d .
C2 C -0.0710(6) 0.9558(5) -0.2467(4) 0.0187(13) Uani 1 1 d .
C3 C 0.0428(6) 0.8722(5) -0.2398(4) 0.0185(12) Uani 1 1 d .
C4 C 0.1415(6) 0.8947(5) -0.1932(4) 0.0180(13) Uani 1 1 d .
C5 C 0.1162(6) 1.0015(5) -0.1499(4) 0.0241(14) Uani 1 1 d .
C6 C 0.0024(5) 1.0871(5) -0.1555(4) 0.0168(12) Uani 1 1 d .
C7 C 0.2693(6) 0.8067(5) -0.1913(5) 0.0249(14) Uani 1 1 d .
C8 C 0.3992(6) 0.8652(5) -0.1913(5) 0.0268(14) Uani 1 1 d .
C9 C 0.2503(6) 0.7047(4) -0.1125(4) 0.0189(13) Uani 1 1 d .
C10 C 0.3364(6) 0.5962(5) -0.1266(4) 0.0217(13) Uani 1 1 d .
C11 C 0.3300(6) 0.5046(5) -0.0556(4) 0.0271(14) Uani 1 1 d .
C12 C 0.2269(6) 0.5149(5) 0.0334(4) 0.0256(14) Uani 1 1 d .
C13 C 0.1356(6) 0.6199(5) 0.0519(4) 0.0215(13) Uani 1 1 d .
C14 C 0.1517(6) 0.7110(5) -0.0230(4) 0.0220(13) Uani 1 1 d .
C15 C 0.0264(6) 0.6276(5) 0.1462(5) 0.0285(15) Uani 1 1 d .
C16 C -0.1044(8) 0.5837(7) 0.1383(6) 0.056(2) Uani 1 1 d .
C17 C 0.0014(6) 0.7462(5) 0.1863(4) 0.0204(13) Uani 1 1 d .
C18 C 0.0948(6) 0.7755(5) 0.2334(4) 0.0220(14) Uani 1 1 d .
C19 C 0.0719(6) 0.8820(5) 0.2736(4) 0.0222(13) Uani 1 1 d .
C20 C -0.0459(6) 0.9614(5) 0.2692(4) 0.0207(13) Uani 1 1 d .
C21 C -0.1414(5) 0.9374(5) 0.2223(4) 0.0212(14) Uani 1 1 d .
C22 C -0.1153(6) 0.8312(5) 0.1839(4) 0.0193(13) Uani 1 1 d .
C23 C -0.2745(6) 1.0251(5) 0.2248(4) 0.0227(14) Uani 1 1 d .
C24 C -0.3996(6) 0.9690(6) 0.2216(5) 0.0315(16) Uani 1 1 d .
C25 C -0.2522(6) 1.1276(5) 0.1437(4) 0.0226(14) Uani 1 1 d .
C26 C -0.3369(6) 1.2339(5) 0.1580(4) 0.0220(13) Uani 1 1 d .
C27 C -0.3158(6) 1.3322(5) 0.0887(4) 0.0239(14) Uani 1 1 d .
C28 C -0.2175(6) 1.3188(5) 0.0016(4) 0.0235(13) Uani 1 1 d .
C29 C -0.1377(5) 1.2121(4) -0.0182(4) 0.0166(12) Uani 1 1 d .
C30 C -0.1515(6) 1.1180(5) 0.0539(4) 0.0186(12) Uani 1 1 d .
C31 C -0.0202(6) 1.2043(5) -0.1151(4) 0.0220(14) Uani 1 1 d .
C32 C 0.1125(6) 1.2396(6) -0.0983(5) 0.0289(14) Uani 1 1 d .
C33 C 0.3445(6) 0.7954(5) 0.4350(5) 0.0331(15) Uani 1 1 d .
C34 C 0.4404(6) 0.7982(5) 0.4875(4) 0.0275(14) Uani 1 1 d .
C35 C 0.5728(6) 0.7353(5) 0.4594(4) 0.0217(13) Uani 1 1 d .
C36 C 0.5991(6) 0.6696(6) 0.3795(5) 0.0292(16) Uani 1 1 d .
C37 C 0.4949(7) 0.6694(5) 0.3329(5) 0.0300(15) Uani 1 1 d .
C38 C 0.6825(6) 0.7396(5) 0.5109(4) 0.0243(14) Uani 1 1 d .
C39 C 0.6485(6) 0.7306(5) 0.6123(4) 0.0266(14) Uani 1 1 d .
C40 C 0.7552(6) 0.7361(5) 0.6578(5) 0.0294(15) Uani 1 1 d .
C41 C 0.9180(6) 0.7533(5) 0.5121(4) 0.0293(15) Uani 1 1 d .
C42 C 0.8212(6) 0.7503(5) 0.4612(4) 0.0222(14) Uani 1 1 d .
C43 C -0.3426(6) 1.0643(5) 0.5896(5) 0.0317(15) Uani 1 1 d .
C44 C -0.4390(6) 1.0643(5) 0.5369(4) 0.0296(14) Uani 1 1 d .
C45 C -0.5772(6) 1.1158(5) 0.5704(4) 0.0218(13) Uani 1 1 d .
C46 C -0.6063(6) 1.1709(5) 0.6535(4) 0.0247(15) Uani 1 1 d .
C47 C -0.5045(6) 1.1705(6) 0.7032(5) 0.0331(16) Uani 1 1 d .
C48 C -0.6842(6) 1.1122(5) 0.5177(4) 0.0203(13) Uani 1 1 d .
C49 C -0.6554(6) 1.1238(6) 0.4183(5) 0.0304(15) Uani 1 1 d .
C50 C -0.7548(6) 1.1157(5) 0.3711(4) 0.0313(15) Uani 1 1 d .
C51 C -0.9155(6) 1.0819(5) 0.5149(5) 0.0275(15) Uani 1 1 d .
C52 C -0.8206(6) 1.0932(6) 0.5690(5) 0.0299(15) Uani 1 1 d .
C53 C 0.5403(7) -0.3531(6) 0.0291(5) 0.0342(16) Uani 1 1 d .
C54 C 0.4745(6) -0.2416(5) 0.0459(5) 0.0297(16) Uani 1 1 d .
C55 C 0.5419(6) -0.1430(5) 0.0080(4) 0.0197(13) Uani 1 1 d .
C56 C 0.6821(7) -0.1676(5) -0.0467(5) 0.0354(16) Uani 1 1 d .
C57 C 0.7396(8) -0.2798(6) -0.0589(5) 0.0426(18) Uani 1 1 d .
C58 C 0.4721(6) -0.0211(5) 0.0226(4) 0.0240(14) Uani 1 1 d .
C59 C 0.3371(7) -0.0007(5) 0.0779(4) 0.0369(17) Uani 1 1 d .
C60 C 0.2728(7) 0.1159(5) 0.0955(5) 0.0363(16) Uani 1 1 d .
C61 C 0.4733(7) 0.1870(5) -0.0013(5) 0.0325(16) Uani 1 1 d .
C62 C 0.5402(6) 0.0749(5) -0.0183(4) 0.0259(14) Uani 1 1 d .
C63 C -0.1438(6) 1.3341(4) -0.5980(4) 0.0461(14) Uani 1 1 d .
H63A H -0.0704 1.3029 -0.6470 0.055 Uiso 1 1 calc R
C64 C -0.2762(7) 1.3211(5) -0.5968(5) 0.0527(18) Uani 1 1 d .
H64A H -0.2936 1.2807 -0.6436 0.063 Uiso 1 1 calc R
C65 C -0.3885(6) 1.3699(4) -0.5233(4) 0.0494(14) Uani 1 1 d .
H65A H -0.4807 1.3623 -0.5216 0.059 Uiso 1 1 calc R
C66 C -0.3610(5) 1.4285(4) -0.4544(4) 0.0411(12) Uani 1 1 d .
H66A H -0.4347 1.4610 -0.4062 0.049 Uiso 1 1 calc R
C67 C -0.2221(5) 1.4392(4) -0.4566(3) 0.0351(11) Uani 1 1 d .
H67A H -0.2042 1.4780 -0.4090 0.042 Uiso 1 1 calc R
C68 C -0.1117(7) 1.3934(5) -0.5279(5) 0.0350(15) Uani 1 1 d .
C69 C 0.0343(5) 1.4044(4) -0.5377(3) 0.0381(12) Uani 1 1 d .
C70 C 0.0859(7) 1.4417(5) -0.4572(5) 0.0383(17) Uani 1 1 d .
C71 C 0.0233(5) 1.4134(4) -0.3596(3) 0.0335(11) Uani 1 1 d .
H71A H -0.0523 1.3700 -0.3420 0.040 Uiso 1 1 calc R
C72 C 0.0736(5) 1.4502(4) -0.2881(3) 0.0348(12) Uani 1 1 d .
H72A H 0.0302 1.4330 -0.2226 0.042 Uiso 1 1 calc R
C73 C 0.1868(6) 1.5115(4) -0.3141(4) 0.0433(14) Uani 1 1 d .
H73A H 0.2210 1.5358 -0.2664 0.052 Uiso 1 1 calc R
C74 C 0.2515(6) 1.5377(5) -0.4131(4) 0.0455(16) Uani 1 1 d .
H74A H 0.3295 1.5783 -0.4316 0.055 Uiso 1 1 calc R
C75 C 0.1979(5) 1.5025(4) -0.4826(4) 0.0443(13) Uani 1 1 d .
H75A H 0.2395 1.5209 -0.5483 0.053 Uiso 1 1 calc R
N1 N 0.3694(5) 0.7316(4) 0.3579(4) 0.0312(13) Uani 1 1 d .
N2 N 0.8854(5) 0.7489(4) 0.6113(4) 0.0270(12) Uani 1 1 d .
N3 N -0.3695(5) 1.1166(4) 0.6701(4) 0.0334(13) Uani 1 1 d .
N4 N -0.8870(5) 1.0932(4) 0.4198(4) 0.0287(13) Uani 1 1 d .
N5 N 0.6725(5) -0.3750(4) -0.0225(4) 0.0314(13) Uani 1 1 d .
N6 N 0.3416(5) 0.2088(4) 0.0559(4) 0.0328(13) Uani 1 1 d .
H30A H -0.097(5) 1.042(4) 0.042(3) 0.0215(14) Uiso 1 1 d .
H14A H 0.086(5) 0.778(4) -0.009(3) 0.0215(14) Uiso 1 1 d .
H5A H 0.186(5) 1.017(4) -0.116(4) 0.0215(14) Uiso 1 1 d .
H19A H 0.123(4) 0.902(4) 0.310(3) 0.0215(14) Uiso 1 1 d .
H22A H -0.169(5) 0.811(4) 0.149(4) 0.0215(14) Uiso 1 1 d .
H11A H 0.411(4) 0.425(4) -0.066(3) 0.0215(14) Uiso 1 1 d .
H52A H -0.835(5) 1.079(4) 0.637(4) 0.0215(14) Uiso 1 1 d .
H40A H 0.729(4) 0.748(3) 0.735(3) 0.0215(14) Uiso 1 1 d .
H23A H -0.286(4) 1.077(3) 0.285(3) 0.0215(14) Uiso 1 1 d .
H41A H 1.021(5) 0.774(4) 0.491(3) 0.0215(14) Uiso 1 1 d .
H51A H -1.014(5) 1.081(4) 0.556(3) 0.0215(14) Uiso 1 1 d .
H8C H 0.358(4) 0.892(4) -0.120(3) 0.0215(14) Uiso 1 1 d .
H15A H -0.004(4) 0.534(3) 0.210(3) 0.0215(14) Uiso 1 1 d .
H2A H -0.151(4) 0.957(4) -0.283(3) 0.0215(14) Uiso 1 1 d .
H7A H 0.337(4) 0.797(3) -0.267(3) 0.0215(14) Uiso 1 1 d .
H42A H 0.853(5) 0.758(4) 0.385(4) 0.0215(14) Uiso 1 1 d .
H50A H -0.737(4) 1.141(3) 0.304(3) 0.0215(14) Uiso 1 1 d .
H47A H -0.543(4) 1.207(3) 0.768(3) 0.0215(14) Uiso 1 1 d .
H49A H -0.571(5) 1.145(3) 0.376(3) 0.0215(14) Uiso 1 1 d .
H57A H 0.856(4) -0.288(3) -0.082(3) 0.0215(14) Uiso 1 1 d .
H8 H -0.232(5) 1.465(4) -0.044(4) 0.0215(14) Uiso 1 1 d .
H24C H -0.384(4) 0.921(4) 0.165(3) 0.0215(14) Uiso 1 1 d .
H31A H -0.064(4) 1.277(3) -0.167(3) 0.0215(14) Uiso 1 1 d .
H37A H 0.502(4) 0.609(4) 0.291(3) 0.0215(14) Uiso 1 1 d .
H24B H -0.474(4) 1.037(4) 0.247(3) 0.0215(14) Uiso 1 1 d .
H32C H 0.085(4) 1.326(3) -0.062(3) 0.0215(14) Uiso 1 1 d .
H4 H 0.262(4) 0.339(4) 0.082(3) 0.0215(14) Uiso 1 1 d .
H2 H 0.000(4) 0.749(3) -0.321(3) 0.0215(14) Uiso 1 1 d .
H8B H 0.496(4) 0.805(3) -0.179(3) 0.0215(14) Uiso 1 1 d .
H36A H 0.681(5) 0.641(4) 0.358(4) 0.0215(14) Uiso 1 1 d .
H27A H -0.366(4) 1.401(4) 0.105(3) 0.0215(14) Uiso 1 1 d .
H3 H 0.494(4) 0.510(3) -0.219(3) 0.0215(14) Uiso 1 1 d .
H43A H -0.224(4) 1.028(3) 0.555(3) 0.0215(14) Uiso 1 1 d .
H46A H -0.687(5) 1.214(4) 0.674(4) 0.0215(14) Uiso 1 1 d .
H33A H 0.257(4) 0.848(3) 0.441(3) 0.0215(14) Uiso 1 1 d .
H60A H 0.163(4) 0.138(3) 0.155(3) 0.0215(14) Uiso 1 1 d .
H16B H -0.069(4) 0.479(3) 0.136(3) 0.0215(14) Uiso 1 1 d .
H8A H 0.410(4) 0.917(3) -0.263(3) 0.0215(14) Uiso 1 1 d .
H32B H 0.203(4) 1.234(3) -0.159(3) 0.0215(14) Uiso 1 1 d .
H1 H -0.250(5) 1.140(4) -0.233(3) 0.0215(14) Uiso 1 1 d .
H44A H -0.407(4) 1.036(3) 0.476(3) 0.0215(14) Uiso 1 1 d .
H54A H 0.396(4) -0.237(4) 0.072(3) 0.0215(14) Uiso 1 1 d .
H39A H 0.556(4) 0.729(3) 0.649(3) 0.0215(14) Uiso 1 1 d .
H6 H -0.005(5) 1.050(4) 0.338(3) 0.0215(14) Uiso 1 1 d .
H53A H 0.479(4) -0.413(4) 0.047(3) 0.0215(14) Uiso 1 1 d .
H34A H 0.413(4) 0.853(3) 0.547(3) 0.0215(14) Uiso 1 1 d .
H59A H 0.311(4) -0.058(4) 0.116(3) 0.0215(14) Uiso 1 1 d .
H62A H 0.635(4) 0.063(4) -0.068(3) 0.0215(14) Uiso 1 1 d .
H24A H -0.434(4) 0.900(3) 0.278(3) 0.0215(14) Uiso 1 1 d .
H5 H 0.247(4) 0.733(3) 0.304(3) 0.0215(14) Uiso 1 1 d .
H16A H -0.168(4) 0.566(3) 0.211(3) 0.0215(14) Uiso 1 1 d .
H61A H 0.506(4) 0.262(4) -0.045(3) 0.0215(14) Uiso 1 1 d .
H32A H 0.166(4) 1.173(3) -0.056(3) 0.0215(14) Uiso 1 1 d .
H56A H 0.756(4) -0.101(3) -0.072(3) 0.0215(14) Uiso 1 1 d .
H10 H -0.300(4) 1.323(3) -0.221(3) 0.0215(14) Uiso 1 1 d .
H9 H -0.301(4) 1.410(3) -0.150(3) 0.0215(14) Uiso 1 1 d .
H12 H -0.680(4) 1.416(3) 0.315(3) 0.0215(14) Uiso 1 1 d .
H11 H -0.688(5) 1.436(5) 0.225(4) 0.0215(14) Uiso 1 1 d .
H7 H -0.493(5) 1.286(4) 0.234(3) 0.0215(14) Uiso 1 1 d .
H16C H -0.099(4) 0.633(3) 0.059(3) 0.0215(14) Uiso 1 1 d .

loop_
_atom_site_aniso_label
_atom_site_aniso_U_11
_atom_site_aniso_U_22
_atom_site_aniso_U_33
_atom_site_aniso_U_23
_atom_site_aniso_U_13
_atom_site_aniso_U_12
O1 0.015(2) 0.022(2) 0.037(3) -0.0033(18) -0.0127(18) 0.0005(17)
O2 0.029(2) 0.026(2) 0.038(3) -0.0141(19) -0.008(2) -0.0028(18)
O3 0.029(3) 0.025(2) 0.021(2) 0.0002(18) -0.003(2) 0.0045(19)
O4 0.043(3) 0.025(2) 0.028(2) 0.0093(19) -0.0023(19) 0.002(2)
O5 0.022(2) 0.037(2) 0.027(2) -0.0013(19) -0.0041(18) 0.0097(19)
O6 0.030(2) 0.022(2) 0.037(3) -0.0035(19) -0.016(2) 0.0017(18)
O7 0.026(3) 0.029(3) 0.026(3) 0.003(2) 0.007(2) 0.0074(19)
O8 0.048(3) 0.014(2) 0.025(2) 0.0027(18) 0.0030(19) 0.0099(18)
O9 0.041(3) 0.027(2) 0.050(3) -0.013(2) -0.003(2) 0.012(2)
O10 0.034(3) 0.041(3) 0.046(3) -0.001(2) -0.002(2) 0.003(2)
O11 0.058(3) 0.094(3) 0.038(2) -0.019(2) 0.007(2) -0.020(2)
C1 0.015(3) 0.023(3) 0.014(3) 0.003(2) -0.003(2) -0.001(2)
C2 0.015(3) 0.021(3) 0.020(3) 0.001(2) -0.006(2) -0.003(2)
C3 0.027(3) 0.013(3) 0.011(3) 0.001(2) 0.001(2) -0.002(2)
C4 0.021(3) 0.019(3) 0.013(3) 0.002(2) -0.004(2) -0.001(2)
C5 0.030(4) 0.023(3) 0.021(4) 0.005(3) -0.010(3) -0.006(3)
C6 0.015(3) 0.021(3) 0.012(3) 0.000(2) -0.001(2) -0.003(2)
C7 0.013(3) 0.025(3) 0.035(4) -0.002(3) -0.003(3) -0.002(2)
C8 0.022(3) 0.022(3) 0.033(4) 0.001(3) -0.003(3) -0.003(3)
C9 0.023(3) 0.015(3) 0.017(3) 0.000(2) -0.003(3) -0.004(2)
C10 0.020(3) 0.023(3) 0.021(3) -0.008(3) -0.005(3) 0.002(3)
C11 0.028(3) 0.027(3) 0.024(4) -0.008(3) 0.001(3) -0.001(3)
C12 0.031(3) 0.020(3) 0.024(3) 0.004(3) -0.006(3) -0.003(3)
C13 0.023(3) 0.021(3) 0.021(3) -0.001(2) -0.006(3) -0.004(3)
C14 0.023(3) 0.014(3) 0.029(4) -0.007(3) -0.005(3) 0.002(2)
C15 0.027(4) 0.023(3) 0.031(4) -0.008(3) 0.007(3) -0.009(3)
C16 0.057(5) 0.056(5) 0.047(5) -0.027(4) 0.007(4) 0.002(4)
C17 0.020(3) 0.022(3) 0.014(3) 0.003(2) 0.004(3) -0.006(3)
C18 0.017(3) 0.022(3) 0.019(3) 0.009(3) 0.002(3) 0.001(3)
C19 0.022(3) 0.031(3) 0.016(3) -0.001(3) -0.005(3) -0.009(3)
C20 0.017(3) 0.021(3) 0.023(3) 0.000(3) -0.002(3) -0.006(2)
C21 0.016(3) 0.020(3) 0.021(3) 0.007(3) 0.002(3) -0.004(2)
C22 0.014(3) 0.027(3) 0.015(3) 0.006(3) 0.000(2) -0.008(3)
C23 0.025(3) 0.021(3) 0.018(3) 0.007(2) -0.003(3) -0.002(3)
C24 0.026(4) 0.036(4) 0.031(4) 0.000(3) -0.007(3) -0.004(3)
C25 0.017(3) 0.025(3) 0.024(3) 0.002(3) -0.007(3) 0.001(3)
C26 0.023(3) 0.023(3) 0.016(3) 0.004(2) 0.000(3) -0.004(3)
C27 0.023(3) 0.015(3) 0.028(4) 0.001(3) -0.003(3) 0.002(2)
C28 0.026(3) 0.021(3) 0.021(3) 0.004(3) -0.005(3) -0.003(3)
C29 0.017(3) 0.017(3) 0.017(3) -0.004(2) -0.004(2) -0.002(2)
C30 0.016(3) 0.021(3) 0.019(3) 0.001(2) -0.006(2) -0.001(2)
C31 0.023(3) 0.026(3) 0.016(3) -0.002(2) 0.002(3) -0.008(3)
C32 0.015(3) 0.044(4) 0.031(3) -0.005(3) -0.003(3) -0.015(3)
C33 0.025(3) 0.031(3) 0.046(4) -0.003(3) -0.012(3) -0.005(3)
C34 0.024(3) 0.023(3) 0.034(3) 0.000(2) -0.003(3) -0.008(2)
C35 0.024(3) 0.019(3) 0.020(3) 0.006(2) -0.003(3) -0.008(2)
C36 0.024(4) 0.035(4) 0.030(4) -0.002(3) -0.009(3) -0.007(3)
C37 0.036(4) 0.029(4) 0.028(4) -0.001(3) -0.012(3) -0.008(3)
C38 0.024(3) 0.024(3) 0.022(3) 0.007(2) -0.005(3) -0.006(2)
C39 0.023(3) 0.033(3) 0.022(3) -0.007(3) -0.001(3) -0.003(3)
C40 0.031(4) 0.030(3) 0.026(4) -0.008(3) -0.005(3) 0.000(3)
C41 0.023(4) 0.037(4) 0.027(4) -0.003(3) -0.001(3) -0.010(3)
C42 0.023(3) 0.027(3) 0.018(3) 0.002(3) -0.005(3) -0.009(3)
C43 0.022(3) 0.035(3) 0.040(4) -0.005(3) -0.007(3) -0.007(2)
C44 0.029(3) 0.031(3) 0.029(3) -0.006(2) -0.006(3) -0.004(2)
C45 0.019(3) 0.021(3) 0.025(3) 0.003(2) -0.006(3) -0.007(2)
C46 0.018(3) 0.027(4) 0.025(4) 0.001(3) -0.001(3) -0.002(3)
C47 0.027(4) 0.035(4) 0.038(4) 0.000(3) -0.011(3) -0.004(3)
C48 0.018(3) 0.018(3) 0.025(3) -0.007(2) -0.002(3) -0.001(2)
C49 0.018(3) 0.049(4) 0.023(4) 0.006(3) -0.005(3) -0.009(3)
C50 0.032(4) 0.041(4) 0.019(3) 0.007(3) -0.006(3) -0.010(3)
C51 0.019(3) 0.037(4) 0.028(4) 0.003(3) -0.006(3) -0.010(3)
C52 0.025(4) 0.039(4) 0.020(4) 0.000(3) 0.002(3) -0.004(3)
C53 0.033(4) 0.025(4) 0.051(5) -0.005(3) -0.017(3) -0.009(3)
C54 0.021(3) 0.029(4) 0.040(4) 0.007(3) -0.012(3) -0.006(3)
C55 0.027(3) 0.021(3) 0.012(3) 0.003(2) -0.006(2) -0.007(3)
C56 0.033(4) 0.023(3) 0.037(4) 0.003(3) 0.010(3) -0.004(3)
C57 0.053(5) 0.033(4) 0.029(4) -0.002(3) 0.011(3) -0.007(4)
C58 0.029(3) 0.020(3) 0.020(3) -0.005(2) -0.003(3) 0.001(3)
C59 0.056(5) 0.021(3) 0.024(4) 0.005(3) 0.001(3) 0.001(3)
C60 0.051(4) 0.026(4) 0.025(4) 0.011(3) -0.007(3) -0.001(3)
C61 0.037(4) 0.022(3) 0.039(4) 0.008(3) -0.013(3) -0.009(3)
C62 0.032(4) 0.018(3) 0.027(4) -0.005(3) -0.005(3) -0.003(3)
C63 0.049(4) 0.043(3) 0.045(4) -0.015(3) -0.007(3) 0.001(3)
C64 0.074(5) 0.037(3) 0.054(4) -0.012(3) -0.025(4) -0.007(3)
C65 0.044(3) 0.034(3) 0.074(4) 0.005(3) -0.024(3) -0.010(3)
C66 0.035(3) 0.036(3) 0.051(3) 0.007(2) -0.012(2) -0.009(2)
C67 0.034(3) 0.029(3) 0.041(3) 0.001(2) -0.011(2) -0.001(2)
C68 0.035(3) 0.022(3) 0.038(3) -0.002(2) 0.005(3) 0.000(3)
C69 0.044(3) 0.033(3) 0.030(3) -0.011(2) 0.005(3) -0.004(2)
C70 0.033(4) 0.030(3) 0.046(4) -0.001(3) -0.003(3) 0.000(3)
C71 0.031(3) 0.029(3) 0.038(3) 0.006(2) -0.005(2) -0.009(2)
C72 0.038(3) 0.029(3) 0.037(3) 0.002(2) -0.011(2) -0.006(2)
C73 0.049(4) 0.025(3) 0.064(4) -0.005(3) -0.023(3) -0.010(3)
C74 0.037(4) 0.037(3) 0.060(4) -0.003(3) 0.000(3) -0.020(3)
C75 0.042(3) 0.041(3) 0.043(3) -0.003(3) -0.001(3) -0.005(3)
N1 0.024(3) 0.035(3) 0.036(3) 0.005(2) -0.009(2) -0.013(2)
N2 0.031(3) 0.024(3) 0.029(3) -0.004(2) -0.010(3) -0.006(2)
N3 0.040(3) 0.028(3) 0.036(3) 0.002(2) -0.019(3) -0.004(2)
N4 0.020(3) 0.039(3) 0.027(3) -0.003(2) -0.006(2) -0.003(2)
N5 0.040(3) 0.023(3) 0.026(3) -0.004(2) -0.004(2) 0.003(2)
N6 0.043(3) 0.024(3) 0.034(3) -0.004(2) -0.016(3) -0.002(3)

loop_
_atom_type_symbol
_atom_type_description
_atom_type_scat_dispersion_real
_atom_type_scat_dispersion_imag
_atom_type_scat_source
C C 0.0033 0.0016 'International Tables Vol C Tables 4.2.6.8 and 6.1.1.4'
H H 0.0000 0.0000 'International Tables Vol C Tables 4.2.6.8 and 6.1.1.4'
N N 0.0061 0.0033 'International Tables Vol C Tables 4.2.6.8 and 6.1.1.4'
O O 0.0106 0.0060 'International Tables Vol C Tables 4.2.6.8 and 6.1.1.4'

loop_
_geom_angle_atom_site_label_1
_geom_angle_atom_site_label_2
_geom_angle_atom_site_label_3
_geom_angle
O1 C1 C2 121.6(5)
O1 C1 C6 118.2(5)
C2 C1 C6 120.2(5)
C3 C2 C1 121.2(5)
O2 C3 C2 121.9(5)
O2 C3 C4 117.8(5)
C2 C3 C4 120.2(5)
C3 C4 C5 117.7(5)
C3 C4 C7 119.9(5)
C5 C4 C7 122.4(5)
C6 C5 C4 123.2(5)
C5 C6 C1 117.3(5)
C5 C6 C31 123.6(5)
C1 C6 C31 119.0(5)
C4 C7 C9 116.2(5)
C4 C7 C8 112.8(5)
C9 C7 C8 110.1(5)
C14 C9 C10 115.9(5)
C14 C9 C7 123.9(5)
C10 C9 C7 120.2(5)
C11 C10 O3 120.1(5)
C11 C10 C9 122.4(5)
O3 C10 C9 117.1(5)
C10 C11 C12 119.4(5)
O4 C12 C13 117.9(5)
O4 C12 C11 120.8(5)
C13 C12 C11 121.2(5)
C14 C13 C12 116.0(5)
C14 C13 C15 124.0(5)
C12 C13 C15 120.0(5)
C13 C14 C9 125.0(5)
C13 C15 C16 109.7(5)
C13 C15 C17 114.2(5)
C16 C15 C17 114.6(5)
C18 C17 C22 115.0(5)
C18 C17 C15 120.1(5)
C22 C17 C15 124.9(5)
O5 C18 C19 121.9(5)
O5 C18 C17 116.9(5)
C19 C18 C17 121.3(5)
C20 C19 C18 120.7(5)
O6 C20 C19 121.8(5)
O6 C20 C21 117.7(5)
C19 C20 C21 120.5(5)
C22 C21 C20 117.0(5)
C22 C21 C23 124.4(5)
C20 C21 C23 118.3(5)
C21 C22 C17 125.5(5)
C24 C23 C21 113.7(5)
C24 C23 C25 109.4(5)
C21 C23 C25 112.7(4)
C26 C25 C30 117.7(5)
C26 C25 C23 118.9(5)
C30 C25 C23 123.4(5)
O7 C26 C25 118.4(5)
O7 C26 C27 120.4(5)
C25 C26 C27 121.1(5)
C28 C27 C26 119.2(5)
O8 C28 C29 118.4(5)
O8 C28 C27 120.3(5)
C29 C28 C27 121.3(5)
C28 C29 C30 119.0(5)
C28 C29 C31 119.0(5)
C30 C29 C31 121.5(5)
C29 C30 C25 121.4(5)
C6 C31 C32 113.8(5)
C6 C31 C29 113.3(4)
C32 C31 C29 108.0(5)
N1 C33 C34 124.0(6)
C33 C34 C35 118.9(6)
C34 C35 C36 117.2(5)
C34 C35 C38 121.2(6)
C36 C35 C38 121.7(5)
C37 C36 C35 119.8(6)
N1 C37 C36 123.3(6)
C42 C38 C39 117.9(5)
C42 C38 C35 122.1(5)
C39 C38 C35 120.0(5)
C38 C39 C40 118.0(6)
N2 C40 C39 124.3(6)
C42 C41 N2 123.1(6)
C41 C42 C38 119.8(6)
N3 C43 C44 124.0(6)
C43 C44 C45 120.3(6)
C46 C45 C44 116.2(5)
C46 C45 C48 122.4(5)
C44 C45 C48 121.4(6)
C45 C46 C47 121.3(6)
N3 C47 C46 121.5(6)
C49 C48 C52 117.2(5)
C49 C48 C45 122.6(5)
C52 C48 C45 120.1(5)
C50 C49 C48 121.5(6)
C49 C50 N4 122.2(6)
N4 C51 C52 124.6(6)
C48 C52 C51 117.7(6)
N5 C53 C54 123.0(6)
C53 C54 C55 121.5(6)
C54 C55 C56 114.8(6)
C54 C55 C58 122.8(4)
C56 C55 C58 122.4(4)
C57 C56 C55 119.9(6)
C56 C57 N5 124.7(6)
C59 C58 C62 117.8(6)
C59 C58 C55 120.8(4)
C62 C58 C55 121.4(4)
C58 C59 C60 120.6(6)
N6 C60 C59 120.7(6)
N6 C61 C62 123.2(6)
C58 C62 C61 119.9(6)
C64 C63 C68 122.8(5)
C63 C64 C65 118.9(6)
C66 C65 C64 119.9(5)
C65 C66 C67 120.0(5)
C68 C67 C66 121.0(5)
C67 C68 C63 117.5(5)
C67 C68 C69 124.5(6)
C63 C68 C69 117.9(5)
O11 C69 C68 119.4(5)
O11 C69 C70 117.6(5)
C68 C69 C70 122.9(5)
C75 C70 C71 119.9(6)
C75 C70 C69 118.2(5)
C71 C70 C69 121.9(5)
C70 C71 C72 119.9(5)
C73 C72 C71 120.0(5)
C72 C73 C74 119.7(5)
C75 C74 C73 119.3(5)
C70 C75 C74 121.2(5)
C37 N1 C33 116.7(5)
C40 N2 C41 116.9(5)
C43 N3 C47 116.6(5)
C51 N4 C50 116.8(5)
C53 N5 C57 116.0(5)
C60 N6 C61 117.7(5)

loop_
_geom_bond_atom_site_label_1
_geom_bond_atom_site_label_2
_geom_bond_distance
O1 C1 1.379(6)
O2 C3 1.363(6)
O3 C10 1.385(6)
O4 C12 1.387(6)
O5 C18 1.362(6)
O6 C20 1.359(6)
O7 C26 1.369(6)
O8 C28 1.366(6)
O11 C69 1.236(5)
C1 C2 1.399(7)
C1 C6 1.406(7)
C2 C3 1.381(7)
C3 C4 1.397(8)
C4 C5 1.408(8)
C4 C7 1.499(7)
C5 C6 1.391(7)
C6 C31 1.500(8)
C7 C9 1.515(8)
C7 C8 1.551(8)
C9 C14 1.392(8)
C9 C10 1.404(7)
C10 C11 1.361(7)
C11 C12 1.411(8)
C12 C13 1.402(7)
C13 C14 1.392(7)
C13 C15 1.492(8)
C15 C16 1.505(9)
C15 C17 1.511(8)
C17 C18 1.389(8)
C17 C22 1.400(7)
C18 C19 1.386(8)
C19 C20 1.378(7)
C20 C21 1.381(8)
C21 C22 1.367(8)
C21 C23 1.528(7)
C23 C24 1.505(8)
C23 C25 1.540(7)
C25 C26 1.378(7)
C25 C30 1.408(8)
C26 C27 1.406(7)
C27 C28 1.373(8)
C28 C29 1.372(7)
C29 C30 1.390(7)
C29 C31 1.560(8)
C31 C32 1.529(7)
C33 N1 1.354(8)
C33 C34 1.371(8)
C34 C35 1.383(7)
C35 C36 1.400(8)
C35 C38 1.481(8)
C36 C37 1.375(8)
C37 N1 1.322(7)
C38 C42 1.390(7)
C38 C39 1.393(8)
C39 C40 1.400(8)
C40 N2 1.311(7)
C41 C42 1.362(8)
C41 N2 1.365(7)
C43 N3 1.316(8)
C43 C44 1.370(8)
C44 C45 1.393(7)
C45 C46 1.363(8)
C45 C48 1.469(7)
C46 C47 1.385(8)
C47 N3 1.373(7)
C48 C49 1.366(8)
C48 C52 1.396(8)
C49 C50 1.359(8)
C50 N4 1.361(7)
C51 N4 1.308(7)
C51 C52 1.402(8)
C53 N5 1.328(7)
C53 C54 1.366(8)
C54 C55 1.386(8)
C55 C56 1.410(7)
C55 C58 1.480(4)
C56 C57 1.343(8)
C57 N5 1.347(8)
C58 C59 1.366(8)
C58 C62 1.371(7)
C59 C60 1.417(8)
C60 N6 1.341(7)
C61 N6 1.352(8)
C61 C62 1.376(8)
C63 C64 1.345(8)
C63 C68 1.415(8)
C64 C65 1.414(8)
C65 C66 1.374(7)
C66 C67 1.399(6)
C67 C68 1.374(7)
C68 C69 1.446(7)
C69 C70 1.516(8)
C70 C75 1.352(7)
C70 C71 1.387(7)
C71 C72 1.391(6)
C72 C73 1.367(6)
C73 C74 1.405(7)
C74 C75 1.378(7)
